data_1511889
loop_
_publ_author_name
'Yin, Hong'
'Luo, Jian-Guang'
'Shan, Si-Ming'
'Wang, Xiao-Bing'
'Luo, Jun'
'Yang, Ming-Hua'
'Kong, Ling-Yi'

_publ_section_title
;
 Amomaxins A and B, Two Unprecedented Rearranged Labdane Norditerpenoids
 with a Nine-Membered Ring fromAmomum maximum
;
_journal_issue 7
_journal_name_full 'Organic Letters'
_journal_page_first 1572
_journal_paper_doi 10.1021/ol400348a
_journal_volume 15
_journal_year 2013
_chemical_absolute_configuration ad
_chemical_formula_sum 'C19 H26 O3'
_chemical_formula_weight 302.40
_chemical_name_systematic
; 
 ? 
;
_space_group_IT_number 19
_symmetry_cell_setting orthorhombic
_symmetry_space_group_name_Hall 'P 2ac 2ab'
_symmetry_space_group_name_H-M 'P 21 21 21'
_atom_sites_solution_hydrogens geom
_atom_sites_solution_primary direct
_atom_sites_solution_secondary difmap
_audit_creation_method SHELXL-97
_cell_angle_alpha 90.00
_cell_angle_beta 90.00
_cell_angle_gamma 90.00
_cell_formula_units_Z 4
_cell_length_a 6.49546(6)
_cell_length_b 11.74349(13)
_cell_length_c 21.65156(19)
_cell_measurement_reflns_used 7554
_cell_measurement_temperature 290(2)
_cell_measurement_theta_max 69.4883
_cell_measurement_theta_min 3.7609
_cell_volume 1651.57(3)
_computing_cell_refinement 'CrysAlisPro (Agilent Technologies)'
_computing_data_collection 'CrysAlisPro (Agilent Technologies)'
_computing_data_reduction 'CrysAlisPro (Agilent Technologies)'
_computing_molecular_graphics 'Ortep-3 (L. J. Farrugia, 2001)'
_computing_publication_material SHELXL-97
_computing_structure_refinement 'SHELXL-97 (Sheldrick, 1997)'
_computing_structure_solution 'SHELXS-97 (Sheldrick, 1997)'
_diffrn_ambient_temperature 290(2)
_diffrn_detector_area_resol_mean 15.9149
_diffrn_measured_fraction_theta_full 0.990
_diffrn_measured_fraction_theta_max 0.991
_diffrn_measurement_device_type 'Gemini S Ultra, Agilent Technologies'
_diffrn_measurement_method '\w scans'
_diffrn_radiation_monochromator mirror
_diffrn_radiation_source 'Enhance Ultra (Cu) X-ray Source'
_diffrn_radiation_type CuK\a
_diffrn_radiation_wavelength 1.54184
_diffrn_reflns_av_R_equivalents 0.0212
_diffrn_reflns_av_sigmaI/netI 0.0174
_diffrn_reflns_limit_h_max 7
_diffrn_reflns_limit_h_min -6
_diffrn_reflns_limit_k_max 14
_diffrn_reflns_limit_k_min -14
_diffrn_reflns_limit_l_max 26
_diffrn_reflns_limit_l_min -24
_diffrn_reflns_number 10540
_diffrn_reflns_theta_full 69.62
_diffrn_reflns_theta_max 69.62
_diffrn_reflns_theta_min 4.08
_exptl_absorpt_coefficient_mu 0.639
_exptl_absorpt_correction_T_max 0.8515
_exptl_absorpt_correction_T_min 0.8027
_exptl_absorpt_correction_type multi-scan
_exptl_absorpt_process_details
;
CrysAlisPro, Agilent Technologies,
Version 1.171.36.21 (release 14-08-2012 CrysAlis171 .NET)
(compiled Sep 14 2012,17:21:16)
Empirical absorption correction using spherical harmonics,
 implemented in SCALE3 ABSPACK scaling algorithm.
;
_exptl_crystal_density_diffrn 1.216
_exptl_crystal_density_method 'not measured'
_exptl_crystal_F_000 656
_exptl_crystal_size_max 0.36
_exptl_crystal_size_mid 0.32
_exptl_crystal_size_min 0.26
_refine_diff_density_max 0.109
_refine_diff_density_min -0.097
_refine_diff_density_rms 0.026
_refine_ls_abs_structure_details 'Flack H D (1983), Acta Cryst. A39, 876-881'
_refine_ls_abs_structure_Flack 0.0(2)
_refine_ls_extinction_coef 0.0116(6)
_refine_ls_extinction_expression Fc^*^=kFc[1+0.001xFc^2^\l^3^/sin(2\q)]^-1/4^
_refine_ls_extinction_method SHELXL
_refine_ls_goodness_of_fit_ref 1.037
_refine_ls_hydrogen_treatment constr
_refine_ls_matrix_type full
_refine_ls_number_parameters 203
_refine_ls_number_reflns 3057
_refine_ls_number_restraints 1
_refine_ls_restrained_S_all 1.038
_refine_ls_R_factor_all 0.0316
_refine_ls_R_factor_gt 0.0303
_refine_ls_shift/su_max 0.000
_refine_ls_shift/su_mean 0.000
_refine_ls_structure_factor_coef Fsqd
_refine_ls_weighting_details 'calc w=1/[\s^2^(Fo^2^)+(0.0445P)^2^+0.1586P] where P=(Fo^2^+2Fc^2^)/3'
_refine_ls_weighting_scheme calc
_refine_ls_wR_factor_gt 0.0804
_refine_ls_wR_factor_ref 0.0819
_reflns_number_gt 2946
_reflns_number_total 3057
_reflns_threshold_expression >2sigma(I)
_cod_data_source_file ol400348a_si_001.cif
_cod_data_source_block shelxl
_cod_database_code 1511889

loop_
_symmetry_equiv_pos_as_xyz
'x, y, z'
'-x+1/2, -y, z+1/2'
'x+1/2, -y+1/2, -z'
'-x, y+1/2, -z+1/2'

loop_
_atom_site_label
_atom_site_type_symbol
_atom_site_fract_x
_atom_site_fract_y
_atom_site_fract_z
_atom_site_U_iso_or_equiv
_atom_site_adp_type
_atom_site_occupancy
_atom_site_symmetry_multiplicity
_atom_site_calc_flag
_atom_site_refinement_flags
O3 O 0.17831(16) -0.02172(8) 0.22841(4) 0.0510(2) Uani 1 1 d .
O1 O 0.44734(18) 0.25386(11) 0.38889(6) 0.0679(3) Uani 1 1 d .
O2 O 0.5497(2) 0.25370(10) 0.23932(6) 0.0761(4) Uani 1 1 d .
C14 C -0.08980(19) -0.02513(11) 0.35671(6) 0.0417(3) Uani 1 1 d U
C8 C 0.2466(2) 0.15985(11) 0.27236(6) 0.0432(3) Uani 1 1 d .
C15 C 0.0052(2) -0.14333(11) 0.34500(6) 0.0494(3) Uani 1 1 d .
H15A H -0.0787 -0.1835 0.3150 0.059 Uiso 1 1 calc R
H15B H 0.1412 -0.1336 0.3273 0.059 Uiso 1 1 calc R
C6 C 0.2649(2) 0.25365(11) 0.37815(6) 0.0484(3) Uani 1 1 d .
C4 C -0.0535(2) 0.15657(12) 0.42277(7) 0.0503(3) Uani 1 1 d .
H4A H -0.1473 0.1773 0.3898 0.060 Uiso 1 1 calc R
H4B H -0.1326 0.1535 0.4607 0.060 Uiso 1 1 calc R
C3 C 0.03184(18) 0.03556(10) 0.40924(5) 0.0387(3) Uani 1 1 d .
H3 H 0.1696 0.0483 0.3922 0.046 Uiso 1 1 calc R
C13 C -0.0790(2) 0.04467(12) 0.29546(6) 0.0459(3) Uani 1 1 d U
H13A H -0.1632 0.0056 0.2651 0.055 Uiso 1 1 calc R
H13B H -0.1432 0.1179 0.3031 0.055 Uiso 1 1 calc R
C5 C 0.1078(3) 0.25025(13) 0.42901(7) 0.0596(4) Uani 1 1 d .
H5A H 0.0379 0.3232 0.4304 0.072 Uiso 1 1 calc R
H5B H 0.1790 0.2404 0.4680 0.072 Uiso 1 1 calc R
C9 C 0.4369(2) 0.16992(12) 0.23665(7) 0.0519(3) Uani 1 1 d .
C10 C 0.4784(2) 0.07344(14) 0.19690(7) 0.0570(4) Uani 1 1 d .
H10 H 0.5954 0.0740 0.1721 0.068 Uiso 1 1 calc R
C12 C 0.1256(2) 0.06653(11) 0.26677(5) 0.0422(3) Uani 1 1 d .
C7 C 0.1872(2) 0.26051(11) 0.31197(6) 0.0500(3) Uani 1 1 d .
H7A H 0.0383 0.2666 0.3126 0.060 Uiso 1 1 calc R
H7B H 0.2408 0.3293 0.2931 0.060 Uiso 1 1 calc R
C11 C 0.3538(2) -0.01539(14) 0.19505(6) 0.0555(4) Uani 1 1 d .
H11 H 0.3885 -0.0763 0.1697 0.067 Uiso 1 1 calc R
C16 C 0.0228(3) -0.21513(12) 0.40269(8) 0.0615(4) Uani 1 1 d .
H16A H 0.0857 -0.2877 0.3926 0.074 Uiso 1 1 calc R
H16B H -0.1134 -0.2298 0.4193 0.074 Uiso 1 1 calc R
C2 C 0.0681(2) -0.03654(13) 0.46903(6) 0.0496(3) Uani 1 1 d .
C19 C -0.3222(2) -0.03647(16) 0.37031(8) 0.0613(4) Uani 1 1 d .
H19A H -0.3767 0.0365 0.3819 0.092 Uiso 1 1 calc R
H19B H -0.3426 -0.0896 0.4035 0.092 Uiso 1 1 calc R
H19C H -0.3919 -0.0634 0.3340 0.092 Uiso 1 1 calc R
C17 C 0.2326(3) 0.02160(17) 0.50904(7) 0.0686(5) Uani 1 1 d .
H17A H 0.3524 0.0367 0.4844 0.103 Uiso 1 1 calc R
H17B H 0.2690 -0.0275 0.5428 0.103 Uiso 1 1 calc R
H17C H 0.1791 0.0919 0.5249 0.103 Uiso 1 1 calc R
C1 C 0.1522(3) -0.15393(14) 0.45051(7) 0.0606(4) Uani 1 1 d .
H1A H 0.2905 -0.1446 0.4344 0.073 Uiso 1 1 calc R
H1B H 0.1613 -0.2012 0.4872 0.073 Uiso 1 1 calc R
C18 C -0.1232(3) -0.05204(17) 0.51010(7) 0.0697(5) Uani 1 1 d .
H18A H -0.1791 0.0212 0.5204 0.105 Uiso 1 1 calc R
H18B H -0.0852 -0.0913 0.5473 0.105 Uiso 1 1 calc R
H18C H -0.2248 -0.0957 0.4882 0.105 Uiso 1 1 calc R

loop_
_atom_site_aniso_label
_atom_site_aniso_U_11
_atom_site_aniso_U_22
_atom_site_aniso_U_33
_atom_site_aniso_U_23
_atom_site_aniso_U_13
_atom_site_aniso_U_12
O3 0.0594(6) 0.0496(5) 0.0442(5) -0.0076(4) 0.0012(4) -0.0003(5)
O1 0.0570(7) 0.0775(8) 0.0693(7) -0.0015(6) -0.0091(5) -0.0046(6)
O2 0.0753(8) 0.0639(7) 0.0890(8) 0.0042(6) 0.0184(7) -0.0187(6)
C14 0.0363(6) 0.0431(6) 0.0457(6) -0.0061(5) 0.0007(5) -0.0024(5)
C8 0.0495(7) 0.0398(6) 0.0403(6) 0.0064(5) -0.0055(5) 0.0051(5)
C15 0.0587(8) 0.0410(7) 0.0484(7) -0.0077(6) 0.0029(6) -0.0022(6)
C6 0.0573(8) 0.0311(6) 0.0567(8) -0.0043(6) -0.0042(6) 0.0002(6)
C4 0.0482(8) 0.0489(7) 0.0537(7) -0.0130(6) 0.0086(6) 0.0047(6)
C3 0.0345(6) 0.0410(6) 0.0407(6) -0.0055(5) 0.0042(5) -0.0002(5)
C13 0.0406(6) 0.0488(7) 0.0483(7) -0.0057(5) -0.0106(5) 0.0034(6)
C5 0.0723(10) 0.0474(8) 0.0591(8) -0.0179(7) 0.0043(7) -0.0040(8)
C9 0.0558(8) 0.0504(8) 0.0495(7) 0.0115(6) -0.0009(6) -0.0003(7)
C10 0.0587(9) 0.0678(10) 0.0445(7) 0.0070(6) 0.0066(6) 0.0057(7)
C12 0.0481(7) 0.0423(7) 0.0361(6) 0.0014(5) -0.0083(5) 0.0068(5)
C7 0.0581(8) 0.0350(6) 0.0568(7) 0.0044(6) -0.0038(6) 0.0037(6)
C11 0.0643(9) 0.0605(9) 0.0418(6) -0.0037(6) 0.0032(7) 0.0099(7)
C16 0.0793(11) 0.0419(7) 0.0634(9) 0.0020(6) 0.0131(8) -0.0003(7)
C2 0.0541(8) 0.0537(8) 0.0411(6) -0.0005(6) 0.0029(6) -0.0033(7)
C19 0.0394(7) 0.0739(10) 0.0706(9) -0.0101(8) 0.0012(7) -0.0093(7)
C17 0.0732(10) 0.0847(12) 0.0480(8) -0.0013(8) -0.0107(7) -0.0085(10)
C1 0.0721(10) 0.0549(8) 0.0549(8) 0.0111(7) 0.0015(7) 0.0093(8)
C18 0.0804(12) 0.0735(11) 0.0553(8) -0.0025(8) 0.0216(8) -0.0129(9)

loop_
_atom_type_symbol
_atom_type_description
_atom_type_scat_dispersion_real
_atom_type_scat_dispersion_imag
_atom_type_scat_source
C C 0.0181 0.0091 'International Tables Vol C Tables 4.2.6.8 and 6.1.1.4'
H H 0.0000 0.0000 'International Tables Vol C Tables 4.2.6.8 and 6.1.1.4'
O O 0.0492 0.0322 'International Tables Vol C Tables 4.2.6.8 and 6.1.1.4'

loop_
_geom_angle_atom_site_label_1
_geom_angle_atom_site_label_2
_geom_angle_atom_site_label_3
_geom_angle
C11 O3 C12 119.50(11)
C15 C14 C19 110.21(13)
C15 C14 C3 109.24(11)
C19 C14 C3 113.35(11)
C15 C14 C13 108.39(10)
C19 C14 C13 104.55(11)
C3 C14 C13 110.94(10)
C12 C8 C9 120.57(12)
C12 C8 C7 122.40(12)
C9 C8 C7 116.93(12)
C16 C15 C14 113.38(11)
C16 C15 H15A 108.9
C14 C15 H15A 108.9
C16 C15 H15B 108.9
C14 C15 H15B 108.9
H15A C15 H15B 107.7
O1 C6 C5 121.71(14)
O1 C6 C7 120.46(14)
C5 C6 C7 117.81(13)
C5 C4 C3 115.56(12)
C5 C4 H4A 108.4
C3 C4 H4A 108.4
C5 C4 H4B 108.4
C3 C4 H4B 108.4
H4A C4 H4B 107.5
C4 C3 C14 112.05(11)
C4 C3 C2 113.13(10)
C14 C3 C2 115.65(11)
C4 C3 H3 104.9
C14 C3 H3 104.9
C2 C3 H3 104.9
C12 C13 C14 119.01(10)
C12 C13 H13A 107.6
C14 C13 H13A 107.6
C12 C13 H13B 107.6
C14 C13 H13B 107.6
H13A C13 H13B 107.0
C6 C5 C4 114.90(11)
C6 C5 H5A 108.5
C4 C5 H5A 108.5
C6 C5 H5B 108.5
C4 C5 H5B 108.5
H5A C5 H5B 107.5
O2 C9 C10 122.93(14)
O2 C9 C8 122.96(13)
C10 C9 C8 114.10(13)
C11 C10 C9 121.46(14)
C11 C10 H10 119.3
C9 C10 H10 119.3
C8 C12 O3 121.40(12)
C8 C12 C13 128.33(12)
O3 C12 C13 110.18(11)
C8 C7 C6 114.11(11)
C8 C7 H7A 108.7
C6 C7 H7A 108.7
C8 C7 H7B 108.7
C6 C7 H7B 108.7
H7A C7 H7B 107.6
C10 C11 O3 122.95(14)
C10 C11 H11 118.5
O3 C11 H11 118.5
C15 C16 C1 110.00(12)
C15 C16 H16A 109.7
C1 C16 H16A 109.7
C15 C16 H16B 109.7
C1 C16 H16B 109.7
H16A C16 H16B 108.2
C17 C2 C1 107.40(13)
C17 C2 C18 106.77(12)
C1 C2 C18 109.37(13)
C17 C2 C3 109.32(12)
C1 C2 C3 108.85(10)
C18 C2 C3 114.86(13)
C14 C19 H19A 109.5
C14 C19 H19B 109.5
H19A C19 H19B 109.5
C14 C19 H19C 109.5
H19A C19 H19C 109.5
H19B C19 H19C 109.5
C2 C17 H17A 109.5
C2 C17 H17B 109.5
H17A C17 H17B 109.5
C2 C17 H17C 109.5
H17A C17 H17C 109.5
H17B C17 H17C 109.5
C16 C1 C2 114.02(13)
C16 C1 H1A 108.7
C2 C1 H1A 108.7
C16 C1 H1B 108.7
C2 C1 H1B 108.7
H1A C1 H1B 107.6
C2 C18 H18A 109.5
C2 C18 H18B 109.5
H18A C18 H18B 109.5
C2 C18 H18C 109.5
H18A C18 H18C 109.5
H18B C18 H18C 109.5

loop_
_geom_bond_atom_site_label_1
_geom_bond_atom_site_label_2
_geom_bond_distance
O3 C11 1.3517(18)
O3 C12 1.3715(15)
O1 C6 1.2075(18)
O2 C9 1.2282(18)
C14 C15 1.5401(18)
C14 C19 1.5439(19)
C14 C3 1.5575(17)
C14 C13 1.5606(18)
C8 C12 1.3539(18)
C8 C9 1.463(2)
C8 C7 1.5106(19)
C15 C16 1.511(2)
C15 H15A 0.9700
C15 H15B 0.9700
C6 C5 1.502(2)
C6 C7 1.521(2)
C4 C5 1.525(2)
C4 C3 1.5532(18)
C4 H4A 0.9700
C4 H4B 0.9700
C3 C2 1.5647(18)
C3 H3 0.9800
C13 C12 1.4896(19)
C13 H13A 0.9700
C13 H13B 0.9700
C5 H5A 0.9700
C5 H5B 0.9700
C9 C10 1.448(2)
C10 C11 1.321(2)
C10 H10 0.9300
C7 H7A 0.9700
C7 H7B 0.9700
C11 H11 0.9300
C16 C1 1.515(2)
C16 H16A 0.9700
C16 H16B 0.9700
C2 C17 1.535(2)
C2 C1 1.536(2)
C2 C18 1.539(2)
C19 H19A 0.9600
C19 H19B 0.9600
C19 H19C 0.9600
C17 H17A 0.9600
C17 H17B 0.9600
C17 H17C 0.9600
C1 H1A 0.9700
C1 H1B 0.9700
C18 H18A 0.9600
C18 H18B 0.9600
C18 H18C 0.9600

loop_
_geom_torsion_atom_site_label_1
_geom_torsion_atom_site_label_2
_geom_torsion_atom_site_label_3
_geom_torsion_atom_site_label_4
_geom_torsion
C19 C14 C15 C16 -71.81(16)
C3 C14 C15 C16 53.35(16)
C13 C14 C15 C16 174.34(12)
C5 C4 C3 C14 -134.04(12)
C5 C4 C3 C2 93.05(14)
C15 C14 C3 C4 178.99(11)
C19 C14 C3 C4 -57.70(15)
C13 C14 C3 C4 59.57(13)
C15 C14 C3 C2 -49.36(14)
C19 C14 C3 C2 73.95(15)
C13 C14 C3 C2 -168.78(10)
C15 C14 C13 C12 -59.28(15)
C19 C14 C13 C12 -176.82(12)
C3 C14 C13 C12 60.65(15)
O1 C6 C5 C4 -127.65(16)
C7 C6 C5 C4 54.18(19)
C3 C4 C5 C6 48.89(18)
C12 C8 C9 O2 178.68(13)
C7 C8 C9 O2 2.31(19)
C12 C8 C9 C10 -0.11(17)
C7 C8 C9 C10 -176.48(12)
O2 C9 C10 C11 -179.94(15)
C8 C9 C10 C11 -1.15(19)
C9 C8 C12 O3 0.90(18)
C7 C8 C12 O3 177.07(11)
C9 C8 C12 C13 -175.19(11)
C7 C8 C12 C13 0.98(19)
C11 O3 C12 C8 -0.48(18)
C11 O3 C12 C13 176.25(11)
C14 C13 C12 C8 -96.24(16)
C14 C13 C12 O3 87.32(13)
C12 C8 C7 C6 91.12(16)
C9 C8 C7 C6 -92.58(14)
O1 C6 C7 C8 63.84(19)
C5 C6 C7 C8 -117.97(14)
C9 C10 C11 O3 1.7(2)
C12 O3 C11 C10 -0.8(2)
C14 C15 C16 C1 -58.27(17)
C4 C3 C2 C17 -62.93(15)
C14 C3 C2 C17 165.93(12)
C4 C3 C2 C1 -179.97(12)
C14 C3 C2 C1 48.89(15)
C4 C3 C2 C18 57.03(16)
C14 C3 C2 C18 -74.11(15)
C15 C16 C1 C2 58.30(18)
C17 C2 C1 C16 -170.96(13)
C18 C2 C1 C16 73.53(16)
C3 C2 C1 C16 -52.70(17)
